data_4345806
loop_
_publ_author_name
'Lin, Li-Dan'
'Li, Xin-Xiong'
'Qi, Yan-Jie'
'Ma, Xiang'
'Zheng, Shou-Tian'

_publ_section_title
;
 Cluster Organic Frameworks Constructed from Heterometallic
 Supertetrahedral Cluster Secondary Building Units.
;
_journal_issue 8
_journal_name_full 'Inorganic chemistry'
_journal_page_first 4636
_journal_page_last 4643
_journal_paper_doi 10.1021/acs.inorgchem.7b00267
_journal_volume 56
_journal_year 2017
_chemical_formula_sum 'C45 H53.5 Cu7 Mn4 N5 O30'
_chemical_formula_weight 1808.96
_chemical_name_systematic
;
 ?
;
_space_group_crystal_system hexagonal
_space_group_IT_number 194
_space_group_name_Hall '-P 6c 2c'
_space_group_name_H-M_alt 'P 63/m m c'
_symmetry_space_group_name_Hall '-P 6c 2c'
_symmetry_space_group_name_H-M 'P 63/m m c'
_atom_sites_solution_hydrogens mixed
_audit_creation_method SHELXL-2013
_cell_angle_alpha 90
_cell_angle_beta 90
_cell_angle_gamma 120
_cell_formula_units_Z 4
_cell_length_a 17.1184(8)
_cell_length_b 17.1184(8)
_cell_length_c 42.734(2)
_cell_measurement_reflns_used 9424
_cell_measurement_temperature 296(2)
_cell_measurement_theta_max 20.64
_cell_measurement_theta_min 2.35
_cell_volume 10845.0(9)
_computing_structure_refinement 'SHELXL-2013 (Sheldrick, 2013)'
_diffrn_ambient_temperature 296(2)
_diffrn_measured_fraction_theta_full 0.972
_diffrn_measured_fraction_theta_max 0.999
_diffrn_measurement_device_type 'Bruker APEX-II CCD'
_diffrn_measurement_method '\f and \w scans'
_diffrn_radiation_type MoK\a
_diffrn_radiation_wavelength 0.71073
_diffrn_reflns_av_R_equivalents 0.0620
_diffrn_reflns_av_unetI/netI 0.0240
_diffrn_reflns_Laue_measured_fraction_full 0.972
_diffrn_reflns_Laue_measured_fraction_max 0.999
_diffrn_reflns_limit_h_max 20
_diffrn_reflns_limit_h_min -19
_diffrn_reflns_limit_k_max 17
_diffrn_reflns_limit_k_min -20
_diffrn_reflns_limit_l_max 46
_diffrn_reflns_limit_l_min -50
_diffrn_reflns_number 66641
_diffrn_reflns_point_group_measured_fraction_full 0.972
_diffrn_reflns_point_group_measured_fraction_max 0.999
_diffrn_reflns_theta_full 25.242
_diffrn_reflns_theta_max 24.996
_diffrn_reflns_theta_min 1.672
_exptl_absorpt_coefficient_mu 1.843
_exptl_absorpt_correction_T_max 0.7452
_exptl_absorpt_correction_T_min 0.6100
_exptl_absorpt_correction_type none
_exptl_crystal_colour green
_exptl_crystal_density_diffrn 1.108
_exptl_crystal_description block
_exptl_crystal_F_000 3606
_exptl_crystal_size_max 0.3
_exptl_crystal_size_mid 0.23
_exptl_crystal_size_min 0.2
_platon_squeeze_details ' ?'
_refine_diff_density_max 1.307
_refine_diff_density_min -1.667
_refine_diff_density_rms 0.146
_refine_ls_extinction_method none
_refine_ls_goodness_of_fit_ref 1.026
_refine_ls_hydrogen_treatment constr
_refine_ls_matrix_type full
_refine_ls_number_parameters 179
_refine_ls_number_reflns 3596
_refine_ls_number_restraints 97
_refine_ls_restrained_S_all 1.034
_refine_ls_R_factor_all 0.1168
_refine_ls_R_factor_gt 0.0959
_refine_ls_shift/su_max 0.000
_refine_ls_shift/su_mean 0.000
_refine_ls_structure_factor_coef Fsqd
_refine_ls_weighting_details
;
 w=1/[\s^2^(Fo^2^)+(0.1448P)^2^+101.9902P]
 where P=(Fo^2^+2Fc^2^)/3
;
_refine_ls_weighting_scheme calc
_refine_ls_wR_factor_gt 0.2778
_refine_ls_wR_factor_ref 0.2921
_reflns_Friedel_coverage 0.000
_reflns_number_gt 2658
_reflns_number_total 3596
_reflns_threshold_expression 'I > 2\s(I)'
_cod_data_source_file ic7b00267_si_002.cif
_cod_data_source_block mo_lld7_54_4_0m
_cod_original_cell_volume 10845.1(12)
_cod_original_formula_sum 'C45 H53.50 Cu7 Mn4 N5 O30'
_cod_database_code 4345806
_shelx_space_group_comment
;
The symmetry employed for this shelxl refinement is uniquely defined
by the following loop, which should always be used as a source of
symmetry information in preference to the above space-group names.
They are only intended as comments.
;
_shelxl_version_number 2013-2

loop_
_space_group_symop_operation_xyz
'x, y, z'
'-y, x-y, z'
'-x+y, -x, z'
'-x, -y, z+1/2'
'y, -x+y, z+1/2'
'x-y, x, z+1/2'
'y, x, -z'
'x-y, -y, -z'
'-x, -x+y, -z'
'-y, -x, -z+1/2'
'-x+y, y, -z+1/2'
'x, x-y, -z+1/2'
'-x, -y, -z'
'y, -x+y, -z'
'x-y, x, -z'
'x, y, -z-1/2'
'-y, x-y, -z-1/2'
'-x+y, -x, -z-1/2'
'-y, -x, z'
'-x+y, y, z'
'x, x-y, z'
'y, x, z-1/2'
'x-y, -y, z-1/2'
'-x, -x+y, z-1/2'

loop_
_atom_site_label
_atom_site_type_symbol
_atom_site_fract_x
_atom_site_fract_y
_atom_site_fract_z
_atom_site_U_iso_or_equiv
_atom_site_adp_type
_atom_site_occupancy
_atom_site_site_symmetry_order
_atom_site_calc_flag
_atom_site_refinement_flags_posn
_atom_site_refinement_flags_adp
_atom_site_refinement_flags_occupancy
Mn1 Mn 0.6667 0.3333 0.29673(7) 0.0457(8) Uani 1 6 d S T P
Mn2 Mn 0.79134(7) 0.20866(7) 0.41944(5) 0.0623(6) Uani 1 2 d S T P
Cu1 Cu 0.72846(4) 0.27154(4) 0.35938(3) 0.0395(4) Uani 1 2 d S T P
Cu2 Cu 0.60455(5) 0.20909(10) 0.42050(3) 0.0476(5) Uani 1 2 d S T P
Cu3 Cu 1.3333 0.6667 0.30802(6) 0.0468(7) Uani 1 6 d S T P
C1 C 0.6667 0.3333 0.4853(6) 0.068(3) Uani 1 6 d S TU P
C3 C 1.0488(7) 0.5244(3) 0.3131(2) 0.136(7) Uani 1 2 d DS TU P
H3A H 1.0030 0.5015 0.2983 0.163 Uiso 1 2 calc R U P
C4 C 1.0960(8) 0.5480(4) 0.3665(2) 0.114(5) Uani 1 2 d DS TU P
H4A H 1.0821 0.5411 0.3878 0.137 Uiso 1 2 calc R U P
C5 C 1.1378(7) 0.5689(4) 0.3037(2) 0.125(5) Uani 1 2 d DS TU P
H5A H 1.1519 0.5759 0.2825 0.149 Uiso 1 2 calc R U P
C6 C 0.7171(5) 0.2829(5) 0.4750(3) 0.068(3) Uani 1 2 d S TU P
H6A H 0.7778 0.3139 0.4835 0.082 Uiso 0.5 1 calc R U P
H6B H 0.6861 0.2222 0.4835 0.082 Uiso 0.5 1 calc R U P
C7 C 0.7424(11) 0.485(2) 0.2500 0.108(7) Uani 1 4 d S TU P
C8 C 0.6667 0.3333 0.5220(8) 0.107(5) Uani 1 6 d S TU P
C9 C 0.9269(7) 0.4635(4) 0.3582(2) 0.045(3) Uani 1 2 d S T P
C10 C 0.8654(7) 0.4327(4) 0.3294(3) 0.048(3) Uani 1 2 d S T P
H10A H 0.8790 0.4852 0.3169 0.058 Uiso 0.5 1 calc R U P
H10B H 0.8790 0.3938 0.3169 0.058 Uiso 0.5 1 calc R U P
C11 C 1.0277(6) 0.5138(3) 0.3447(3) 0.064(3) Uani 1 2 d DS TU P
C12 C 0.8290(8) 0.1710(8) 0.3497(5) 0.120(7) Uani 1 2 d S T P
C13 C 0.9145(6) 0.3841(6) 0.3771(2) 0.060(2) Uani 1 1 d . . .
H13A H 0.9265 0.3455 0.3637 0.072 Uiso 1 1 calc R U .
H13B H 0.9587 0.4057 0.3938 0.072 Uiso 1 1 calc R U .
C14 C 1.1851(7) 0.5925(3) 0.3571(2) 0.115(5) Uani 1 2 d DS TU P
H14A H 1.2310 0.6155 0.3719 0.139 Uiso 1 2 calc R U P
C17 C 0.8698(9) 0.1302(9) 0.3311(7) 0.208(17) Uani 1 2 d S T P
H17A H 0.8613 0.1372 0.3093 0.313 Uiso 1 2 calc R U P
H17B H 0.8420 0.0672 0.3361 0.313 Uiso 0.5 1 calc R U P
H17C H 0.9331 0.1592 0.3357 0.313 Uiso 0.5 1 calc R U P
C18 C 0.7973(10) 0.595(2) 0.2500 0.107(5) Uani 1 4 d S TU P
H18A H 0.8060 0.6162 0.2288 0.160 Uiso 0.5 2 calc R U P
H18B H 0.8549 0.6162 0.2598 0.160 Uiso 0.25 1 calc R U P
H18C H 0.7634 0.6162 0.2613 0.160 Uiso 0.25 1 calc R U P
C20 C 0.7029(16) 0.406(3) 0.5762(11) 0.175(10) Uani 0.6667 2 d S TU P
H20A H 0.7302 0.4593 0.5869 0.210 Uiso 0.6667 2 d R U P
C22 C 0.7061(14) 0.412(3) 0.5398(9) 0.142(9) Uani 0.6667 2 d S TU P
H22A H 0.7342 0.4660 0.5301 0.170 Uiso 0.6667 2 d R U P
O1 O 0.8258(4) 0.3309(4) 0.39057(12) 0.0469(13) Uani 1 1 d . . .
O2 O 0.7912(3) 0.2088(3) 0.3352(2) 0.075(3) Uani 1 2 d S T P
O3 O 0.8383(4) 0.1617(4) 0.3822(4) 0.107(4) Uani 1 2 d S T P
O4 O 0.7213(3) 0.2787(3) 0.44159(18) 0.057(2) Uani 1 2 d S T P
O5 O 0.7710(5) 0.3855(2) 0.33659(16) 0.0385(17) Uani 1 2 d S T P
O6 O 0.7295(3) 0.4589(7) 0.2765(2) 0.092(4) Uani 1 2 d S T P
O1W O 0.5448(5) 0.0897(9) 0.4496(3) 0.121(5) Uani 1 2 d S TU P
O2W O 0.7100(7) 0.0900(6) 0.4470(2) 0.112(3) Uani 1 1 d . . .
N1 N 1.2061(5) 0.6030(3) 0.3257(2) 0.062(3) Uani 1 2 d DS TU P
N3 N 0.6667 0.3333 0.5861(6) 0.102(9) Uani 1 6 d S T P
N5 N 1.3333 0.6667 0.2645(4) 0.053(4) Uani 0.5 6 d S T P
C33 N 1.3333 0.6667 0.2645(4) 0.053(4) Uani 0.5 6 d S T P

loop_
_atom_site_aniso_label
_atom_site_aniso_U_11
_atom_site_aniso_U_22
_atom_site_aniso_U_33
_atom_site_aniso_U_23
_atom_site_aniso_U_13
_atom_site_aniso_U_12
Mn1 0.0524(11) 0.0524(11) 0.0323(15) 0.000 0.000 0.0262(6)
Mn2 0.0710(11) 0.0710(11) 0.0559(12) 0.0062(5) -0.0062(5) 0.0437(12)
Cu1 0.0430(6) 0.0430(6) 0.0338(7) 0.0006(3) -0.0006(3) 0.0224(6)
Cu2 0.0575(7) 0.0513(9) 0.0318(7) 0.0050(6) 0.0025(3) 0.0257(4)
Cu3 0.0495(9) 0.0495(9) 0.0413(14) 0.000 0.000 0.0247(5)
C1 0.070(3) 0.070(3) 0.065(4) 0.000 0.000 0.0349(14)
C3 0.131(7) 0.140(8) 0.135(8) 0.001(2) 0.003(4) 0.066(4)
C4 0.106(5) 0.124(6) 0.107(6) 0.0010(19) 0.002(4) 0.053(3)
C5 0.117(6) 0.132(7) 0.119(6) -0.004(2) -0.008(4) 0.058(3)
C6 0.070(3) 0.070(3) 0.065(4) 0.000 0.000 0.0349(14)
C7 0.111(8) 0.105(7) 0.106(8) 0.000 0.000 0.053(4)
C8 0.119(7) 0.119(7) 0.082(6) 0.000 0.000 0.060(3)
C9 0.037(6) 0.055(5) 0.037(6) -0.005(2) -0.010(5) 0.019(3)
C10 0.036(6) 0.057(5) 0.045(6) 0.004(3) 0.008(5) 0.018(3)
C11 0.084(8) 0.070(6) 0.042(7) 0.006(3) 0.012(6) 0.042(4)
C12 0.154(16) 0.154(16) 0.093(15) -0.013(7) 0.013(7) 0.108(18)
C13 0.038(5) 0.076(6) 0.058(5) 0.002(5) -0.004(4) 0.022(4)
C14 0.109(5) 0.124(6) 0.108(5) 0.003(2) 0.006(4) 0.054(3)
C17 0.27(4) 0.27(4) 0.20(3) -0.022(10) 0.022(10) 0.23(4)
C18 0.119(7) 0.119(7) 0.082(6) 0.000 0.000 0.060(3)
C20 0.177(11) 0.174(10) 0.172(11) 0.000(5) 0.000(2) 0.087(5)
C22 0.145(10) 0.142(9) 0.138(10) 0.001(5) 0.001(2) 0.071(4)
O1 0.044(3) 0.059(3) 0.039(3) 0.001(3) -0.002(2) 0.027(3)
O2 0.086(6) 0.086(6) 0.083(7) -0.008(2) 0.008(2) 0.066(6)
O3 0.107(7) 0.107(7) 0.138(12) -0.012(4) 0.012(4) 0.077(8)
O4 0.071(4) 0.071(4) 0.037(4) 0.0030(19) -0.0030(19) 0.042(5)
O5 0.042(4) 0.041(3) 0.033(4) 0.0034(16) 0.007(3) 0.021(2)
O6 0.149(9) 0.075(7) 0.029(5) 0.018(5) 0.009(2) 0.037(3)
O1W 0.160(8) 0.096(7) 0.087(7) 0.014(6) 0.007(3) 0.048(3)
O2W 0.171(10) 0.101(6) 0.089(6) 0.025(5) -0.001(6) 0.085(7)
N1 0.058(4) 0.060(4) 0.067(4) -0.0016(16) -0.003(3) 0.029(2)
N3 0.119(14) 0.119(14) 0.069(17) 0.000 0.000 0.059(7)
N5 0.049(6) 0.049(6) 0.060(10) 0.000 0.000 0.025(3)
C33 0.049(6) 0.049(6) 0.060(10) 0.000 0.000 0.025(3)

loop_
_atom_type_symbol
_atom_type_description
_atom_type_scat_dispersion_real
_atom_type_scat_dispersion_imag
_atom_type_scat_source
C C 0.0033 0.0016 'International Tables Vol C Tables 4.2.6.8 and 6.1.1.4'
H H 0.0000 0.0000 'International Tables Vol C Tables 4.2.6.8 and 6.1.1.4'
N N 0.0061 0.0033 'International Tables Vol C Tables 4.2.6.8 and 6.1.1.4'
O O 0.0106 0.0060 'International Tables Vol C Tables 4.2.6.8 and 6.1.1.4'
Mn Mn 0.3368 0.7283 'International Tables Vol C Tables 4.2.6.8 and 6.1.1.4'
Cu Cu 0.3201 1.2651 'International Tables Vol C Tables 4.2.6.8 and 6.1.1.4'

loop_
_geom_angle_atom_site_label_1
_geom_angle_atom_site_label_2
_geom_angle_atom_site_label_3
_geom_angle
_geom_angle_site_symmetry_1
_geom_angle_site_symmetry_3
O6 Mn1 O6 103.5(3) 3_665 2_655
O6 Mn1 O6 103.5(3) 3_665 .
O6 Mn1 O6 103.5(3) 2_655 .
O6 Mn1 O5 90.4(2) 3_665 .
O6 Mn1 O5 157.1(3) 2_655 .
O6 Mn1 O5 90.4(2) . .
O6 Mn1 O5 90.4(2) 3_665 3_665
O6 Mn1 O5 90.4(2) 2_655 3_665
O6 Mn1 O5 157.1(3) . 3_665
O5 Mn1 O5 71.2(3) . 3_665
O6 Mn1 O5 157.1(3) 3_665 2_655
O6 Mn1 O5 90.4(2) 2_655 2_655
O6 Mn1 O5 90.4(2) . 2_655
O5 Mn1 O5 71.2(3) . 2_655
O5 Mn1 O5 71.2(3) 3_665 2_655
O3 Mn2 O2W 104.1(3) . 19_665
O3 Mn2 O2W 104.1(3) . .
O2W Mn2 O2W 105.4(5) 19_665 .
O3 Mn2 O1 88.2(3) . 19_665
O2W Mn2 O1 158.1(3) 19_665 19_665
O2W Mn2 O1 88.6(3) . 19_665
O3 Mn2 O1 88.2(3) . .
O2W Mn2 O1 88.6(3) 19_665 .
O2W Mn2 O1 158.1(3) . .
O1 Mn2 O1 73.6(3) 19_665 .
O3 Mn2 O4 155.7(5) . .
O2W Mn2 O4 90.4(3) 19_665 .
O2W Mn2 O4 90.4(3) . .
O1 Mn2 O4 72.5(2) 19_665 .
O1 Mn2 O4 72.5(2) . .
O5 Cu1 O5 85.9(4) 3_665 .
O5 Cu1 O1 91.5(3) 3_665 19_665
O5 Cu1 O1 162.1(2) . 19_665
O5 Cu1 O1 162.1(2) 3_665 .
O5 Cu1 O1 91.5(3) . .
O1 Cu1 O1 85.6(3) 19_665 .
O5 Cu1 O2 103.4(3) 3_665 .
O5 Cu1 O2 103.4(3) . .
O1 Cu1 O2 94.5(3) 19_665 .
O1 Cu1 O2 94.5(3) . .
O1 Cu2 O1 91.0(3) 3_665 19_665
O1 Cu2 O4 161.3(3) 3_665 .
O1 Cu2 O4 85.8(3) 19_665 .
O1 Cu2 O4 85.8(3) 3_665 3_665
O1 Cu2 O4 161.3(3) 19_665 3_665
O4 Cu2 O4 91.4(5) . 3_665
O1 Cu2 O1W 99.1(3) 3_665 .
O1 Cu2 O1W 99.1(3) 19_665 .
O4 Cu2 O1W 99.6(3) . .
O4 Cu2 O1W 99.6(3) 3_665 .
N5 Cu3 N1 111.8(3) . 3_775
N5 Cu3 N1 111.8(3) . 2_755
N1 Cu3 N1 107.0(3) 3_775 2_755
N5 Cu3 N1 111.8(3) . .
N1 Cu3 N1 107.0(3) 3_775 .
N1 Cu3 N1 107.0(3) 2_755 .
C6 C1 C6 112.4(10) 3_665 2_655
C6 C1 C6 112.4(10) 3_665 .
C6 C1 C6 112.4(10) 2_655 .
C6 C1 C8 106.3(11) 3_665 .
C6 C1 C8 106.3(11) 2_655 .
C6 C1 C8 106.4(11) . .
C5 C3 C11 120.1(4) . .
C11 C4 C14 120.3(4) . .
C3 C5 N1 120.2(4) . .
O4 C6 C1 111.4(14) . .
O6 C7 O6 143(3) . 16_556
O6 C7 C18 108.7(16) . .
O6 C7 C18 108.7(16) 16_556 .
C22 C8 C22 93(3) 2_655 .
C22 C8 C22 93(3) 2_655 3_665
C22 C8 C22 93(3) . 3_665
C22 C8 C1 123(2) 2_655 .
C22 C8 C1 123(2) . .
C22 C8 C1 123(2) 3_665 .
C13 C9 C13 113.2(10) . 21
C13 C9 C10 111.0(6) . .
C13 C9 C10 111.0(6) 21 .
C13 C9 C11 107.9(6) . .
C13 C9 C11 108.0(6) 21 .
C10 C9 C11 105.3(9) . .
O5 C10 C9 114.2(9) . .
C4 C11 C3 119.6(4) . .
C4 C11 C9 116.1(8) . .
C3 C11 C9 124.3(8) . .
O2 C12 C17 118(2) . .
O2 C12 O3 129.9(17) . .
C17 C12 O3 112(2) . .
O1 C13 C9 114.4(8) . .
N1 C14 C4 120.1(4) . .
N3 C20 C22 115(5) . .
N3 C20 C20 36.4(17) . 2_655
C22 C20 C20 93(2) . 2_655
N3 C20 C20 36.4(17) . 3_665
C22 C20 C20 93(2) . 3_665
C20 C20 C20 60.001(6) 2_655 3_665
C8 C22 C20 120(4) . .
C8 C22 C22 43.5(15) . 2_655
C20 C22 C22 87(2) . 2_655
C8 C22 C22 43.5(15) . 3_665
C20 C22 C22 87(2) . 3_665
C22 C22 C22 59.999(14) 2_655 3_665
C13 O1 Cu2 115.1(5) . 2_655
C13 O1 Cu1 113.9(5) . .
Cu2 O1 Cu1 108.2(3) 2_655 .
C13 O1 Mn2 120.8(5) . .
Cu2 O1 Mn2 98.9(2) 2_655 .
Cu1 O1 Mn2 97.5(2) . .
C12 O2 Cu1 122.2(11) . .
C12 O3 Mn2 127.6(12) . .
C6 O4 Cu2 115.2(4) . .
C6 O4 Cu2 115.2(4) . 2_655
Cu2 O4 Cu2 108.8(4) . 2_655
C6 O4 Mn2 119.6(8) . .
Cu2 O4 Mn2 97.7(3) . .
Cu2 O4 Mn2 97.7(3) 2_655 .
C10 O5 Cu1 114.8(3) . 2_655
C10 O5 Cu1 114.8(3) . .
Cu1 O5 Cu1 107.7(3) 2_655 .
C10 O5 Mn1 119.9(6) . .
Cu1 O5 Mn1 98.7(2) 2_655 .
Cu1 O5 Mn1 98.7(2) . .
C7 O6 Mn1 133.6(17) . .
C14 N1 C5 119.8(4) . .
C14 N1 Cu3 124.9(6) . .
C5 N1 Cu3 115.3(6) . .
C20 N3 C20 107(3) . 3_665
C20 N3 C20 107(3) . 2_655
C20 N3 C20 107(3) 3_665 2_655
C33 N5 N5 0.000(2) 16_556 16_556
C33 N5 Cu3 180.0 16_556 .
N5 N5 Cu3 180.0 16_556 .

loop_
_geom_bond_atom_site_label_1
_geom_bond_atom_site_label_2
_geom_bond_distance
_geom_bond_site_symmetry_2
Mn1 O6 2.053(10) 3_665
Mn1 O6 2.053(10) 2_655
Mn1 O6 2.053(10) .
Mn1 O5 2.301(8) .
Mn1 O5 2.301(8) 3_665
Mn1 O5 2.301(8) 2_655
Mn2 O3 2.113(13) .
Mn2 O2W 2.151(9) 19_665
Mn2 O2W 2.151(9) .
Mn2 O1 2.239(6) 19_665
Mn2 O1 2.239(6) .
Mn2 O4 2.281(9) .
Cu1 O5 1.965(4) 3_665
Cu1 O5 1.965(4) .
Cu1 O1 1.973(5) 19_665
Cu1 O1 1.973(5) .
Cu1 O2 2.127(9) .
Cu2 O1 1.968(5) 3_665
Cu2 O1 1.968(5) 19_665
Cu2 O4 1.961(5) .
Cu2 O4 1.961(5) 3_665
Cu2 O1W 2.164(13) .
Cu3 N5 1.861(17) .
Cu3 N1 2.032(8) 3_775
Cu3 N1 2.032(8) 2_755
Cu3 N1 2.032(8) .
C1 C6 1.557(16) 3_665
C1 C6 1.557(16) 2_655
C1 C6 1.557(16) .
C1 C8 1.57(4) .
C3 C5 1.379(4) .
C3 C11 1.383(4) .
C4 C11 1.379(4) .
C4 C14 1.381(4) .
C5 N1 1.380(4) .
C6 O4 1.435(16) .
C7 O6 1.196(13) .
C7 O6 1.196(13) 16_556
C7 C18 1.63(4) .
C8 C22 1.40(4) 2_655
C8 C22 1.40(4) .
C8 C22 1.40(4) 3_665
C9 C13 1.500(11) .
C9 C13 1.500(11) 21
C9 C10 1.531(15) .
C9 C11 1.602(14) .
C10 O5 1.433(13) .
C12 O2 1.28(2) .
C12 C17 1.45(3) .
C12 O3 1.42(2) .
C13 O1 1.445(10) .
C14 N1 1.377(4) .
C20 N3 1.16(4) .
C20 C22 1.56(6) .
C20 C20 1.86(8) 2_655
C20 C20 1.86(8) 3_665
C22 C22 2.03(7) 2_655
C22 C22 2.03(7) 3_665
O1 Cu2 1.968(5) 2_655
O4 Cu2 1.961(5) 2_655
O5 Cu1 1.965(4) 2_655
N3 C20 1.16(4) 3_665
N3 C20 1.16(5) 2_655
N5 C33 1.24(3) 16_556
N5 N5 1.24(3) 16_556

loop_
_platon_squeeze_void_nr
_platon_squeeze_void_average_x
_platon_squeeze_void_average_y
_platon_squeeze_void_average_z
_platon_squeeze_void_volume
_platon_squeeze_void_count_electrons
1 -0.003 -0.002 -0.002 5493.6 440.2
